data_4333500
loop_
_publ_author_name
'Dabb, Serin L.'
'Messerle, Barbara A.'
'Smith, Matthew K.'
'Willis, Anthony C.'

_publ_section_title
;
 Ru and Os Complexes Containing a P,N-Donor Heterotopic Ligand:
 The Effect of Solvent on Stereochemistry
;
_journal_coden_ASTM INOCAJ
_journal_issue 8
_journal_name_full 'Inorganic Chemistry'
_journal_page_first 3034
_journal_page_last 3044
_journal_paper_doi 10.1021/ic7019044
_journal_volume 47
_journal_year 2008
_chemical_formula_sum 'C35 H36 Cl4 N4 Os P2'
_chemical_formula_weight 906.62
_space_group_IT_number 14
_symmetry_cell_setting monoclinic
_symmetry_space_group_name_Hall '-P 2ybc'
_symmetry_space_group_name_H-M 'P 1 21/c 1'
_atom_sites_solution_hydrogens geom
_atom_sites_solution_primary direct
_atom_sites_solution_secondary difmap
_audit_creation_method SHELXL-97
_cell_angle_alpha 90.00
_cell_angle_beta 92.48(3)
_cell_angle_gamma 90.00
_cell_formula_units_Z 8
_cell_length_a 10.250(2)
_cell_length_b 19.019(4)
_cell_length_c 37.938(8)
_cell_measurement_reflns_used 493000
_cell_measurement_temperature 200(2)
_cell_measurement_theta_max 25.01
_cell_measurement_theta_min 2.91
_cell_volume 7389(3)
_computing_cell_refinement DENZO-SMN
_computing_data_collection 'Nonius Collect'
_computing_data_reduction 'X -Seed'
_computing_molecular_graphics 'X-Seed / POV-Ray'
_computing_publication_material 'Microsoft Office 2000'
_computing_structure_refinement 'SHELXL-97 (Sheldrick, 1997)'
_computing_structure_solution 'SHELXS-97 (Sheldrick, 1990)'
_diffrn_ambient_temperature 200(2)
_diffrn_measured_fraction_theta_full 0.947
_diffrn_measured_fraction_theta_max 0.945
_diffrn_measurement_device_type CCD
_diffrn_measurement_method ' \f and \w scans with CCD '
_diffrn_radiation_monochromator graphite
_diffrn_radiation_source 'fine-focus sealed tube'
_diffrn_radiation_type MoK\a
_diffrn_radiation_wavelength 0.71073
_diffrn_reflns_av_R_equivalents 0.0692
_diffrn_reflns_av_sigmaI/netI 0.0611
_diffrn_reflns_limit_h_max 12
_diffrn_reflns_limit_h_min -12
_diffrn_reflns_limit_k_max 20
_diffrn_reflns_limit_k_min -22
_diffrn_reflns_limit_l_max 44
_diffrn_reflns_limit_l_min -45
_diffrn_reflns_number 62906
_diffrn_reflns_theta_full 25.00
_diffrn_reflns_theta_max 25.03
_diffrn_reflns_theta_min 2.92
_diffrn_standards_decay_% 0.00
_diffrn_standards_interval_count 0
_diffrn_standards_interval_time 0
_diffrn_standards_number 0
_exptl_absorpt_coefficient_mu 3.858
_exptl_absorpt_correction_T_max 0.739
_exptl_absorpt_correction_T_min 0.648
_exptl_absorpt_correction_type integration
_exptl_absorpt_process_details
;
Gaussian integration (Coppens, 1970)
;
_exptl_crystal_colour yellow
_exptl_crystal_density_diffrn 1.630
_exptl_crystal_density_method 'not measured'
_exptl_crystal_description prism
_exptl_crystal_F_000 3584
_exptl_crystal_size_max 0.14
_exptl_crystal_size_mid 0.12
_exptl_crystal_size_min 0.09
_refine_diff_density_max 1.434
_refine_diff_density_min -1.204
_refine_diff_density_rms 0.147
_refine_ls_extinction_method none
_refine_ls_goodness_of_fit_ref 1.230
_refine_ls_hydrogen_treatment constr
_refine_ls_matrix_type full
_refine_ls_number_parameters 829
_refine_ls_number_reflns 12347
_refine_ls_number_restraints 0
_refine_ls_restrained_S_all 1.230
_refine_ls_R_factor_all 0.1025
_refine_ls_R_factor_gt 0.0679
_refine_ls_shift/su_max 0.001
_refine_ls_shift/su_mean 0.000
_refine_ls_structure_factor_coef Fsqd
_refine_ls_weighting_details 'calc w=1/[\s^2^(Fo^2^)+(0.0000P)^2^+72.5806P] where P=(Fo^2^+2Fc^2^)/3'
_refine_ls_weighting_scheme calc
_refine_ls_wR_factor_gt 0.1156
_refine_ls_wR_factor_ref 0.1254
_reflns_number_gt 9152
_reflns_number_total 12347
_reflns_threshold_expression >2sigma(I)
_cod_duplicate_entry 4304396
_cod_data_source_file ic7019044sup2.cif
_cod_data_source_block c:new10
_cod_original_sg_symbol_H-M P21/c
_cod_database_code 4333500

loop_
_symmetry_equiv_pos_as_xyz
'x, y, z'
'-x, y+1/2, -z+1/2'
'-x, -y, -z'
'x, -y-1/2, z-1/2'

loop_
_atom_site_label
_atom_site_type_symbol
_atom_site_fract_x
_atom_site_fract_y
_atom_site_fract_z
_atom_site_U_iso_or_equiv
_atom_site_adp_type
_atom_site_occupancy
_atom_site_symmetry_multiplicity
_atom_site_calc_flag
_atom_site_refinement_flags
Os1 Os -0.00944(4) 0.39752(2) 0.163688(11) 0.03958(12) Uani 1 1 d .
Cl1 Cl 0.2117(3) 0.43632(15) 0.17911(8) 0.0545(8) Uani 1 1 d .
P1 P -0.0288(3) 0.45318(15) 0.11062(7) 0.0407(7) Uani 1 1 d .
C1 C -0.2029(12) 0.5453(6) 0.1430(3) 0.058(3) Uani 1 1 d .
H1A H -0.2557 0.5885 0.1394 0.069 Uiso 1 1 calc R
H1B H -0.2627 0.5044 0.1414 0.069 Uiso 1 1 calc R
Os2 Os -0.51264(4) 0.19994(2) -0.147705(12) 0.04126(13) Uani 1 1 d .
Cl2 Cl -0.2428(3) 0.37303(15) 0.16188(7) 0.0495(7) Uani 1 1 d .
P2 P 0.0586(3) 0.29023(15) 0.14426(7) 0.0412(7) Uani 1 1 d .
C2 C -0.1048(11) 0.5400(5) 0.1143(3) 0.049(3) Uani 1 1 d .
H2A H -0.0352 0.5754 0.1190 0.058 Uiso 1 1 calc R
H2B H -0.1492 0.5520 0.0914 0.058 Uiso 1 1 calc R
Cl3 Cl -0.7356(3) 0.23949(15) -0.16071(8) 0.0568(8) Uani 1 1 d .
P3 P -0.4917(3) 0.25900(15) -0.09519(8) 0.0470(8) Uani 1 1 d .
C3 C 0.1790(11) 0.2771(6) 0.2134(3) 0.059(3) Uani 1 1 d .
H3A H 0.2303 0.2454 0.2293 0.071 Uiso 1 1 calc R
H3B H 0.2383 0.3142 0.2052 0.071 Uiso 1 1 calc R
Cl4 Cl -0.2813(3) 0.17101(15) -0.14617(7) 0.0519(7) Uani 1 1 d .
P4 P -0.5750(3) 0.09147(15) -0.12806(8) 0.0425(7) Uani 1 1 d .
C4 C 0.1258(11) 0.2356(6) 0.1819(3) 0.050(3) Uani 1 1 d .
H4A H 0.0559 0.2041 0.1897 0.061 Uiso 1 1 calc R
H4B H 0.1965 0.2056 0.1732 0.061 Uiso 1 1 calc R
Cl5 Cl -0.3114(6) -0.0528(4) -0.2016(2) 0.181(3) Uani 1 1 d .
C5 C -0.3080(12) 0.3431(7) -0.1303(4) 0.068(4) Uani 1 1 d .
H5A H -0.2506 0.3848 -0.1278 0.082 Uiso 1 1 calc R
H5B H -0.2522 0.3007 -0.1284 0.082 Uiso 1 1 calc R
Cl6 Cl -0.0548(5) -0.0042(3) -0.17862(14) 0.1337(18) Uani 1 1 d .
C6 C -0.4016(13) 0.3428(6) -0.1011(3) 0.065(4) Uani 1 1 d .
H6A H -0.4661 0.3809 -0.1055 0.078 Uiso 1 1 calc R
H6B H -0.3526 0.3539 -0.0787 0.078 Uiso 1 1 calc R
Cl7 Cl -0.2151(5) 0.1308(3) 0.20433(18) 0.152(2) Uani 1 1 d .
C7 C -0.7076(12) 0.0804(6) -0.1958(3) 0.060(3) Uani 1 1 d .
H7A H -0.7599 0.0486 -0.2115 0.072 Uiso 1 1 calc R
H7B H -0.7666 0.1171 -0.1870 0.072 Uiso 1 1 calc R
Cl8 Cl -0.4637(5) 0.1914(3) 0.18720(15) 0.145(2) Uani 1 1 d .
C8 C -0.6485(11) 0.0386(6) -0.1646(3) 0.055(3) Uani 1 1 d .
H8A H -0.5805 0.0070 -0.1735 0.066 Uiso 1 1 calc R
H8B H -0.7177 0.0086 -0.1551 0.066 Uiso 1 1 calc R
C9 C -0.219(2) 0.0061(9) -0.1846(7) 0.193(13) Uani 1 1 d .
H9A H -0.2527 0.0168 -0.1611 0.231 Uiso 1 1 calc R
H9B H -0.2329 0.0489 -0.1991 0.231 Uiso 1 1 calc R
C10 C -0.3029(17) 0.2052(9) 0.2021(6) 0.134(7) Uani 1 1 d .
H10A H -0.2610 0.2385 0.1860 0.160 Uiso 1 1 calc R
H10B H -0.3024 0.2270 0.2258 0.160 Uiso 1 1 calc R
N111 N -0.0566(9) 0.4943(5) 0.1894(2) 0.047(2) Uani 1 1 d .
C111 C -0.1321(14) 0.6011(7) 0.1981(4) 0.091(5) Uani 1 1 d .
H111 H -0.1730 0.6452 0.1936 0.109 Uiso 1 1 calc R
N112 N -0.1383(10) 0.5470(5) 0.1777(2) 0.058(3) Uani 1 1 d .
C112 C -0.0556(15) 0.5838(7) 0.2278(4) 0.085(5) Uani 1 1 d .
H112 H -0.0403 0.6112 0.2485 0.102 Uiso 1 1 calc R
C113 C -0.0063(12) 0.5183(6) 0.2208(3) 0.062(3) Uani 1 1 d .
H113 H 0.0543 0.4934 0.2358 0.074 Uiso 1 1 calc R
C121 C 0.1092(10) 0.4771(5) 0.0833(3) 0.044(3) Uani 1 1 d .
C122 C 0.2375(11) 0.4617(5) 0.0926(3) 0.051(3) Uani 1 1 d .
H122 H 0.2567 0.4371 0.1140 0.061 Uiso 1 1 calc R
C123 C 0.3390(12) 0.4810(6) 0.0718(4) 0.064(4) Uani 1 1 d .
H123 H 0.4268 0.4720 0.0797 0.077 Uiso 1 1 calc R
C124 C 0.3131(14) 0.5132(6) 0.0398(3) 0.063(3) Uani 1 1 d .
H124 H 0.3819 0.5252 0.0249 0.075 Uiso 1 1 calc R
C125 C 0.1848(14) 0.5276(7) 0.0297(3) 0.070(4) Uani 1 1 d .
H125 H 0.1651 0.5500 0.0078 0.085 Uiso 1 1 calc R
C126 C 0.0852(13) 0.5099(7) 0.0511(3) 0.069(4) Uani 1 1 d .
H126 H -0.0022 0.5204 0.0436 0.083 Uiso 1 1 calc R
C131 C -0.1342(10) 0.4117(5) 0.0760(3) 0.041(3) Uani 1 1 d .
C132 C -0.2686(11) 0.4224(6) 0.0719(3) 0.055(3) Uani 1 1 d .
H132 H -0.3104 0.4548 0.0868 0.066 Uiso 1 1 calc R
C133 C -0.3415(12) 0.3862(7) 0.0463(3) 0.064(4) Uani 1 1 d .
H133 H -0.4324 0.3954 0.0432 0.077 Uiso 1 1 calc R
C134 C -0.2862(12) 0.3384(7) 0.0258(3) 0.055(3) Uani 1 1 d .
H134 H -0.3390 0.3125 0.0092 0.066 Uiso 1 1 calc R
C135 C -0.1522(13) 0.3261(6) 0.0285(3) 0.061(3) Uani 1 1 d .
H135 H -0.1123 0.2932 0.0135 0.074 Uiso 1 1 calc R
C136 C -0.0780(11) 0.3638(6) 0.0540(3) 0.057(3) Uani 1 1 d .
H136 H 0.0135 0.3561 0.0561 0.068 Uiso 1 1 calc R
N211 N -0.0142(9) 0.3534(5) 0.2166(2) 0.048(2) Uani 1 1 d .
C211 C 0.0427(15) 0.2959(7) 0.2656(3) 0.069(4) Uani 1 1 d .
H211 H 0.0899 0.2667 0.2820 0.082 Uiso 1 1 calc R
N212 N 0.0749(9) 0.3094(5) 0.2327(3) 0.058(3) Uani 1 1 d .
C212 C -0.0711(15) 0.3315(8) 0.2718(4) 0.078(4) Uani 1 1 d .
H212 H -0.1185 0.3322 0.2928 0.094 Uiso 1 1 calc R
C213 C -0.1008(12) 0.3666(7) 0.2400(3) 0.057(3) Uani 1 1 d .
H213 H -0.1746 0.3962 0.2359 0.069 Uiso 1 1 calc R
C221 C 0.1951(10) 0.2843(5) 0.1145(3) 0.046(3) Uani 1 1 d .
C222 C 0.3234(12) 0.3010(6) 0.1267(4) 0.066(4) Uani 1 1 d .
H222 H 0.3390 0.3148 0.1506 0.079 Uiso 1 1 calc R
C223 C 0.4276(12) 0.2974(7) 0.1043(5) 0.076(4) Uani 1 1 d .
H223 H 0.5139 0.3085 0.1126 0.091 Uiso 1 1 calc R
C224 C 0.4025(15) 0.2775(8) 0.0694(5) 0.083(5) Uani 1 1 d .
H224 H 0.4722 0.2767 0.0537 0.099 Uiso 1 1 calc R
C225 C 0.2817(14) 0.2592(7) 0.0574(4) 0.068(4) Uani 1 1 d .
H225 H 0.2673 0.2442 0.0337 0.081 Uiso 1 1 calc R
C226 C 0.1797(11) 0.2624(6) 0.0795(3) 0.051(3) Uani 1 1 d .
H226 H 0.0951 0.2491 0.0706 0.061 Uiso 1 1 calc R
C231 C -0.0491(10) 0.2239(5) 0.1232(3) 0.041(3) Uani 1 1 d .
C232 C -0.1744(10) 0.2397(6) 0.1105(3) 0.047(3) Uani 1 1 d .
H232 H -0.2070 0.2862 0.1124 0.057 Uiso 1 1 calc R
C233 C -0.2534(12) 0.1872(7) 0.0946(3) 0.064(3) Uani 1 1 d .
H233 H -0.3393 0.1981 0.0859 0.076 Uiso 1 1 calc R
C234 C -0.2056(15) 0.1192(7) 0.0917(3) 0.073(4) Uani 1 1 d .
H234 H -0.2591 0.0838 0.0809 0.087 Uiso 1 1 calc R
C235 C -0.0825(14) 0.1026(7) 0.1042(3) 0.067(4) Uani 1 1 d .
H235 H -0.0499 0.0561 0.1020 0.080 Uiso 1 1 calc R
C236 C -0.0054(13) 0.1548(6) 0.1202(3) 0.062(3) Uani 1 1 d .
H236 H 0.0795 0.1430 0.1294 0.075 Uiso 1 1 calc R
N311 N -0.4659(9) 0.2957(5) -0.1745(2) 0.054(2) Uani 1 1 d .
C311 C -0.3729(19) 0.3962(8) -0.1886(5) 0.114(6) Uani 1 1 d .
H311 H -0.3171 0.4361 -0.1870 0.137 Uiso 1 1 calc R
N312 N -0.3759(11) 0.3444(5) -0.1653(3) 0.068(3) Uani 1 1 d .
C312 C -0.4643(18) 0.3827(8) -0.2156(4) 0.104(6) Uani 1 1 d .
H312 H -0.4851 0.4100 -0.2360 0.125 Uiso 1 1 calc R
C313 C -0.5187(13) 0.3186(6) -0.2052(3) 0.067(4) Uani 1 1 d .
H313 H -0.5853 0.2944 -0.2185 0.080 Uiso 1 1 calc R
C321 C -0.3990(11) 0.2187(6) -0.0581(3) 0.052(3) Uani 1 1 d .
C322 C -0.2625(12) 0.2181(6) -0.0574(3) 0.058(3) Uani 1 1 d .
H322 H -0.2177 0.2407 -0.0757 0.069 Uiso 1 1 calc R
C323 C -0.1913(13) 0.1841(7) -0.0298(4) 0.072(4) Uani 1 1 d .
H323 H -0.0985 0.1843 -0.0290 0.086 Uiso 1 1 calc R
C324 C -0.2577(15) 0.1508(7) -0.0038(4) 0.073(4) Uani 1 1 d .
H324 H -0.2106 0.1272 0.0148 0.088 Uiso 1 1 calc R
C325 C -0.3908(15) 0.1513(7) -0.0047(4) 0.075(4) Uani 1 1 d .
H325 H -0.4353 0.1273 0.0132 0.090 Uiso 1 1 calc R
C326 C -0.4611(12) 0.1856(6) -0.0306(3) 0.055(3) Uani 1 1 d .
H326 H -0.5536 0.1870 -0.0300 0.067 Uiso 1 1 calc R
C331 C -0.6316(12) 0.2933(6) -0.0707(3) 0.053(3) Uani 1 1 d .
C332 C -0.6078(14) 0.3441(7) -0.0455(3) 0.074(4) Uani 1 1 d .
H332 H -0.5225 0.3631 -0.0419 0.089 Uiso 1 1 calc R
C333 C -0.7085(19) 0.3676(8) -0.0252(4) 0.093(5) Uani 1 1 d .
H333 H -0.6917 0.4023 -0.0076 0.111 Uiso 1 1 calc R
C334 C -0.8312(17) 0.3412(8) -0.0305(4) 0.083(5) Uani 1 1 d .
H334 H -0.9003 0.3577 -0.0168 0.100 Uiso 1 1 calc R
C335 C -0.8549(14) 0.2902(7) -0.0560(4) 0.079(4) Uani 1 1 d .
H335 H -0.9404 0.2715 -0.0597 0.095 Uiso 1 1 calc R
C336 C -0.7544(13) 0.2660(7) -0.0765(3) 0.065(4) Uani 1 1 d .
H336 H -0.7707 0.2312 -0.0941 0.078 Uiso 1 1 calc R
N411 N -0.5135(10) 0.1554(5) -0.1999(2) 0.052(3) Uani 1 1 d .
C411 C -0.5742(14) 0.0980(7) -0.2484(4) 0.072(4) Uani 1 1 d .
H411 H -0.6229 0.0684 -0.2642 0.086 Uiso 1 1 calc R
N412 N -0.6067(10) 0.1132(5) -0.2156(2) 0.052(3) Uani 1 1 d .
C412 C -0.4611(15) 0.1313(7) -0.2558(3) 0.070(4) Uani 1 1 d .
H412 H -0.4160 0.1301 -0.2771 0.084 Uiso 1 1 calc R
C413 C -0.4266(13) 0.1677(6) -0.2247(3) 0.060(3) Uani 1 1 d .
H413 H -0.3520 0.1970 -0.2215 0.072 Uiso 1 1 calc R
C421 C -0.4583(11) 0.0275(5) -0.1089(3) 0.043(3) Uani 1 1 d .
C422 C -0.3502(11) 0.0487(6) -0.0884(3) 0.051(3) Uani 1 1 d .
H422 H -0.3341 0.0975 -0.0851 0.061 Uiso 1 1 calc R
C423 C -0.2648(12) 0.0002(7) -0.0726(3) 0.065(3) Uani 1 1 d .
H423 H -0.1921 0.0161 -0.0584 0.078 Uiso 1 1 calc R
C424 C -0.2846(13) -0.0695(7) -0.0774(4) 0.067(4) Uani 1 1 d .
H424 H -0.2251 -0.1025 -0.0669 0.081 Uiso 1 1 calc R
C425 C -0.3902(14) -0.0920(6) -0.0971(4) 0.071(4) Uani 1 1 d .
H425 H -0.4051 -0.1411 -0.0997 0.085 Uiso 1 1 calc R
C426 C -0.4770(12) -0.0450(6) -0.1136(3) 0.055(3) Uani 1 1 d .
H426 H -0.5485 -0.0619 -0.1280 0.066 Uiso 1 1 calc R
C431 C -0.7038(11) 0.0837(5) -0.0960(3) 0.049(3) Uani 1 1 d .
C432 C -0.6756(12) 0.0634(6) -0.0612(3) 0.057(3) Uani 1 1 d .
H432 H -0.5882 0.0526 -0.0538 0.069 Uiso 1 1 calc R
C433 C -0.7739(14) 0.0587(7) -0.0374(4) 0.071(4) Uani 1 1 d .
H433 H -0.7532 0.0450 -0.0137 0.086 Uiso 1 1 calc R
C434 C -0.9029(15) 0.0740(7) -0.0478(5) 0.080(4) Uani 1 1 d .
H434 H -0.9702 0.0711 -0.0314 0.096 Uiso 1 1 calc R
C435 C -0.9312(13) 0.0932(7) -0.0821(4) 0.073(4) Uani 1 1 d .
H435 H -1.0190 0.1031 -0.0895 0.087 Uiso 1 1 calc R
C436 C -0.8336(12) 0.0985(6) -0.1063(4) 0.063(4) Uani 1 1 d .
H436 H -0.8550 0.1122 -0.1299 0.076 Uiso 1 1 calc R

loop_
_atom_site_aniso_label
_atom_site_aniso_U_11
_atom_site_aniso_U_22
_atom_site_aniso_U_33
_atom_site_aniso_U_23
_atom_site_aniso_U_13
_atom_site_aniso_U_12
Os1 0.0413(2) 0.0313(2) 0.0455(3) 0.0024(2) -0.00593(18) 0.0002(2)
Cl1 0.0481(17) 0.0474(18) 0.0665(19) 0.0016(14) -0.0161(14) -0.0071(14)
P1 0.0416(16) 0.0349(16) 0.0452(17) 0.0020(13) -0.0035(13) -0.0006(13)
C1 0.072(9) 0.041(7) 0.058(8) 0.006(6) -0.015(7) 0.014(6)
Os2 0.0430(3) 0.0322(2) 0.0481(3) -0.0043(2) -0.00354(19) -0.0033(2)
Cl2 0.0410(15) 0.0518(18) 0.0555(17) 0.0027(14) -0.0001(13) 0.0000(13)
P2 0.0396(16) 0.0341(16) 0.0493(17) 0.0028(13) -0.0036(13) -0.0004(13)
C2 0.064(8) 0.029(6) 0.052(7) 0.004(5) -0.006(6) 0.010(6)
Cl3 0.0496(17) 0.0451(17) 0.075(2) 0.0018(15) -0.0101(15) 0.0055(14)
P3 0.0533(19) 0.0363(17) 0.0510(19) -0.0111(14) -0.0026(15) -0.0001(15)
C3 0.049(7) 0.049(8) 0.077(9) 0.012(7) -0.023(7) 0.003(6)
Cl4 0.0456(16) 0.0533(18) 0.0567(18) -0.0093(14) 0.0001(13) -0.0007(14)
P4 0.0402(16) 0.0337(16) 0.0535(18) -0.0053(13) -0.0003(13) -0.0041(13)
C4 0.048(7) 0.039(7) 0.063(8) 0.012(6) -0.008(6) -0.001(6)
Cl5 0.132(5) 0.181(6) 0.229(7) -0.070(6) -0.002(5) 0.003(5)
C5 0.060(9) 0.059(9) 0.086(10) -0.006(7) 0.002(8) -0.030(7)
Cl6 0.124(4) 0.139(5) 0.135(4) 0.014(4) -0.029(3) 0.010(4)
C6 0.076(9) 0.045(8) 0.074(9) -0.017(7) -0.001(7) -0.018(7)
Cl7 0.121(4) 0.109(4) 0.227(7) 0.010(4) 0.002(4) 0.004(3)
C7 0.059(8) 0.047(8) 0.072(9) -0.011(6) -0.015(7) -0.012(6)
Cl8 0.126(4) 0.153(5) 0.153(5) -0.002(4) -0.023(4) 0.002(4)
C8 0.058(8) 0.046(7) 0.060(8) -0.005(6) -0.006(6) -0.006(6)
C9 0.17(2) 0.067(13) 0.35(4) -0.097(18) 0.14(2) -0.046(14)
C10 0.123(16) 0.084(13) 0.19(2) -0.024(13) 0.012(14) -0.040(12)
N111 0.055(6) 0.039(5) 0.046(6) -0.009(4) -0.001(4) 0.012(5)
C111 0.109(12) 0.035(7) 0.122(12) -0.020(8) -0.071(10) 0.035(8)
N112 0.075(7) 0.044(6) 0.054(6) -0.007(5) -0.010(5) 0.034(5)
C112 0.136(14) 0.042(8) 0.074(10) -0.022(7) -0.019(9) 0.016(8)
C113 0.077(9) 0.046(8) 0.061(8) -0.012(6) -0.018(7) 0.005(7)
C121 0.040(7) 0.039(7) 0.054(7) 0.003(5) 0.005(5) -0.010(5)
C122 0.055(8) 0.030(6) 0.069(8) -0.001(6) 0.002(6) -0.007(6)
C123 0.045(7) 0.045(8) 0.103(11) -0.008(7) 0.017(7) -0.003(6)
C124 0.078(10) 0.053(8) 0.058(8) 0.006(7) 0.011(7) -0.015(7)
C125 0.082(10) 0.071(10) 0.058(9) 0.017(7) 0.002(8) -0.008(8)
C126 0.062(9) 0.087(10) 0.058(8) 0.025(8) 0.003(7) -0.006(8)
C131 0.046(7) 0.040(7) 0.038(6) 0.008(5) -0.001(5) 0.002(5)
C132 0.047(7) 0.063(8) 0.054(7) -0.004(6) 0.004(6) -0.001(6)
C133 0.056(8) 0.083(10) 0.052(8) 0.004(7) -0.011(6) -0.014(8)
C134 0.057(8) 0.061(8) 0.047(7) 0.004(6) 0.000(6) -0.027(7)
C135 0.077(10) 0.043(7) 0.064(8) -0.009(6) 0.002(7) 0.005(7)
C136 0.045(7) 0.064(8) 0.060(8) -0.004(7) -0.007(6) -0.001(6)
N211 0.052(6) 0.046(6) 0.044(6) 0.007(5) -0.004(5) 0.004(5)
C211 0.100(11) 0.059(9) 0.046(8) 0.010(7) -0.010(7) -0.003(8)
N212 0.054(6) 0.055(7) 0.063(7) 0.012(5) -0.014(5) 0.001(5)
C212 0.099(12) 0.084(11) 0.052(9) 0.009(8) -0.002(8) 0.000(9)
C213 0.053(8) 0.071(9) 0.048(7) -0.002(6) 0.006(6) -0.001(7)
C221 0.032(6) 0.032(6) 0.073(8) 0.008(6) 0.011(6) 0.012(5)
C222 0.052(8) 0.046(8) 0.100(11) -0.008(7) 0.005(7) 0.001(7)
C223 0.038(8) 0.047(8) 0.142(15) 0.005(9) -0.001(9) 0.010(7)
C224 0.063(10) 0.067(10) 0.120(14) 0.018(10) 0.030(10) 0.010(8)
C225 0.072(10) 0.063(9) 0.070(9) 0.015(7) 0.025(8) 0.014(8)
C226 0.040(7) 0.054(8) 0.060(8) 0.008(6) 0.011(6) 0.006(6)
C231 0.045(7) 0.024(6) 0.054(7) 0.000(5) 0.001(5) 0.000(5)
C232 0.045(7) 0.039(7) 0.059(7) -0.006(6) 0.007(6) 0.000(6)
C233 0.053(8) 0.067(9) 0.071(9) -0.015(7) 0.004(6) 0.004(7)
C234 0.092(11) 0.060(10) 0.066(9) -0.001(7) 0.001(8) -0.023(8)
C235 0.092(10) 0.034(7) 0.073(9) -0.005(7) -0.010(8) -0.009(8)
C236 0.069(9) 0.055(8) 0.062(8) -0.003(7) -0.004(7) 0.012(7)
N311 0.060(6) 0.040(6) 0.061(6) 0.002(5) -0.003(5) -0.025(5)
C311 0.161(18) 0.058(10) 0.125(15) 0.034(11) 0.012(13) -0.051(11)
N312 0.089(8) 0.043(6) 0.073(8) 0.006(6) 0.000(6) -0.017(6)
C312 0.154(17) 0.064(11) 0.092(12) 0.026(9) -0.014(11) -0.033(11)
C313 0.088(10) 0.048(8) 0.063(9) 0.008(7) -0.008(7) -0.008(7)
C321 0.055(8) 0.041(7) 0.059(8) -0.024(6) -0.012(6) -0.001(6)
C322 0.055(8) 0.065(9) 0.053(8) -0.017(6) -0.007(6) -0.003(7)
C323 0.062(9) 0.085(11) 0.068(9) -0.036(8) -0.010(7) 0.016(8)
C324 0.085(11) 0.075(10) 0.059(9) -0.007(8) -0.013(8) 0.019(9)
C325 0.090(11) 0.064(9) 0.070(10) 0.006(7) -0.011(8) 0.005(8)
C326 0.058(8) 0.051(8) 0.057(8) -0.002(6) -0.002(6) -0.002(6)
C331 0.062(8) 0.042(7) 0.055(7) -0.004(6) -0.002(6) 0.016(6)
C332 0.073(9) 0.086(11) 0.064(9) -0.031(8) 0.001(7) 0.000(8)
C333 0.129(15) 0.083(12) 0.065(10) -0.029(8) -0.009(10) 0.021(11)
C334 0.102(13) 0.075(11) 0.075(11) 0.003(9) 0.027(9) 0.041(10)
C335 0.069(10) 0.065(10) 0.104(12) 0.000(9) 0.010(9) 0.007(8)
C336 0.070(9) 0.055(8) 0.071(9) -0.015(7) 0.008(7) 0.000(7)
N411 0.071(7) 0.041(6) 0.044(6) 0.000(5) -0.014(5) 0.001(5)
C411 0.086(11) 0.067(9) 0.061(9) -0.003(8) -0.023(8) 0.000(8)
N412 0.067(7) 0.040(6) 0.047(6) -0.013(5) -0.017(5) -0.003(5)
C412 0.091(11) 0.080(10) 0.038(7) -0.002(7) 0.001(7) 0.006(9)
C413 0.071(9) 0.061(8) 0.047(7) -0.004(6) 0.001(7) 0.002(7)
C421 0.050(7) 0.032(6) 0.048(7) 0.002(5) 0.013(5) -0.004(5)
C422 0.052(7) 0.030(6) 0.070(8) 0.000(6) 0.001(6) 0.001(6)
C423 0.057(8) 0.058(9) 0.078(9) -0.010(7) -0.009(7) 0.003(7)
C424 0.060(9) 0.056(9) 0.084(10) -0.001(7) -0.012(7) 0.016(7)
C425 0.100(11) 0.023(7) 0.089(10) 0.008(7) -0.003(8) 0.009(7)
C426 0.064(8) 0.033(7) 0.067(8) 0.004(6) -0.002(6) -0.005(6)
C431 0.048(7) 0.020(6) 0.079(9) -0.011(5) 0.004(6) -0.004(5)
C432 0.057(8) 0.052(8) 0.064(9) -0.005(6) 0.008(7) -0.005(6)
C433 0.083(11) 0.062(9) 0.072(10) 0.004(7) 0.034(8) -0.013(8)
C434 0.068(10) 0.065(10) 0.111(13) -0.013(9) 0.046(9) -0.005(8)
C435 0.058(9) 0.056(9) 0.104(12) -0.020(9) 0.010(9) -0.001(7)
C436 0.061(9) 0.032(7) 0.099(10) -0.003(7) 0.022(8) -0.016(6)

loop_
_atom_type_symbol
_atom_type_description
_atom_type_scat_dispersion_real
_atom_type_scat_dispersion_imag
_atom_type_scat_source
C C 0.0033 0.0016 'International Tables Vol C Tables 4.2.6.8 and 6.1.1.4'
H H 0.0000 0.0000 'International Tables Vol C Tables 4.2.6.8 and 6.1.1.4'
N N 0.0061 0.0033 'International Tables Vol C Tables 4.2.6.8 and 6.1.1.4'
P P 0.1023 0.0942 'International Tables Vol C Tables 4.2.6.8 and 6.1.1.4'
Cl Cl 0.1484 0.1585 'International Tables Vol C Tables 4.2.6.8 and 6.1.1.4'
Os Os -1.2165 7.6030 'International Tables Vol C Tables 4.2.6.8 and 6.1.1.4'

loop_
_exptl_crystal_face_index_h
_exptl_crystal_face_index_k
_exptl_crystal_face_index_l
_exptl_crystal_face_perp_dist
1 0 0 0.050
-1 0 0 0.070
0 1 0 0.050
0 -1 0 0.090
0 0 1 0.040
0 0 -1 0.050
0 -3 4 0.074
-11 -19 1 0.069

loop_
_geom_angle_atom_site_label_1
_geom_angle_atom_site_label_2
_geom_angle_atom_site_label_3
_geom_angle
N111 Os1 N211 84.1(3)
N111 Os1 P1 89.5(2)
N211 Os1 P1 171.9(3)
N111 Os1 P2 171.1(2)
N211 Os1 P2 88.4(3)
P1 Os1 P2 98.40(10)
N111 Os1 Cl1 81.7(2)
N211 Os1 Cl1 87.3(2)
P1 Os1 Cl1 96.68(10)
P2 Os1 Cl1 93.10(10)
N111 Os1 Cl2 86.4(2)
N211 Os1 Cl2 83.8(2)
P1 Os1 Cl2 90.93(10)
P2 Os1 Cl2 97.65(10)
Cl1 Os1 Cl2 165.79(10)
C2 P1 C131 101.6(5)
C2 P1 C121 99.2(5)
C131 P1 C121 98.3(5)
C2 P1 Os1 111.9(4)
C131 P1 Os1 117.3(3)
C121 P1 Os1 124.9(4)
N112 C1 C2 111.2(10)
N311 Os2 N411 83.7(4)
N311 Os2 P3 88.9(3)
N411 Os2 P3 171.8(3)
N311 Os2 P4 170.6(3)
N411 Os2 P4 87.4(3)
P3 Os2 P4 100.12(11)
N311 Os2 Cl4 88.1(3)
N411 Os2 Cl4 84.2(3)
P3 Os2 Cl4 92.03(10)
P4 Os2 Cl4 94.24(10)
N311 Os2 Cl3 82.5(3)
N411 Os2 Cl3 88.2(3)
P3 Os2 Cl3 94.40(11)
P4 Os2 Cl3 94.09(10)
Cl4 Os2 Cl3 168.43(10)
C231 P2 C221 98.6(5)
C231 P2 C4 98.3(5)
C221 P2 C4 99.8(5)
C231 P2 Os1 124.5(3)
C221 P2 Os1 120.2(3)
C4 P2 Os1 110.9(4)
C1 C2 P1 114.2(8)
C321 P3 C331 98.5(5)
C321 P3 C6 102.0(6)
C331 P3 C6 99.0(6)
C321 P3 Os2 119.3(3)
C331 P3 Os2 124.1(4)
C6 P3 Os2 110.2(4)
N212 C3 C4 111.8(9)
C421 P4 C431 99.2(5)
C421 P4 C8 100.0(5)
C431 P4 C8 99.9(5)
C421 P4 Os2 122.6(4)
C431 P4 Os2 120.4(3)
C8 P4 Os2 110.9(4)
C3 C4 P2 114.9(8)
N312 C5 C6 112.0(11)
C5 C6 P3 115.4(8)
N412 C7 C8 110.9(10)
C7 C8 P4 115.6(8)
Cl5 C9 Cl6 122.9(11)
Cl7 C10 Cl8 112.8(9)
C113 N111 N112 104.2(9)
C113 N111 Os1 127.0(8)
N112 N111 Os1 128.7(7)
N112 C111 C112 108.1(11)
C111 N112 N111 112.0(9)
C111 N112 C1 125.0(10)
N111 N112 C1 122.0(9)
C113 C112 C111 105.0(11)
N111 C113 C112 110.1(11)
C122 C121 C126 117.0(11)
C122 C121 P1 123.3(9)
C126 C121 P1 119.7(9)
C121 C122 C123 122.0(12)
C122 C123 C124 120.0(12)
C125 C124 C123 118.5(12)
C126 C125 C124 120.9(12)
C125 C126 C121 121.6(12)
C136 C131 C132 117.7(10)
C136 C131 P1 117.9(8)
C132 C131 P1 124.3(9)
C133 C132 C131 120.4(11)
C134 C133 C132 121.1(12)
C133 C134 C135 121.0(11)
C134 C135 C136 117.9(11)
C131 C136 C135 121.9(11)
C213 N211 N212 106.1(10)
C213 N211 Os1 126.4(8)
N212 N211 Os1 127.4(8)
N212 C211 C212 108.1(12)
C211 N212 N211 110.5(11)
C211 N212 C3 127.5(11)
N211 N212 C3 121.6(10)
C211 C212 C213 104.0(13)
N211 C213 C212 111.4(12)
C226 C221 C222 116.5(11)
C226 C221 P2 123.1(8)
C222 C221 P2 120.4(10)
C223 C222 C221 121.0(13)
C224 C223 C222 118.6(13)
C225 C224 C223 121.6(14)
C224 C225 C226 119.8(14)
C225 C226 C221 122.5(12)
C232 C231 C236 118.2(10)
C232 C231 P2 122.2(8)
C236 C231 P2 119.6(9)
C231 C232 C233 120.2(10)
C234 C233 C232 119.9(12)
C235 C234 C233 120.8(13)
C234 C235 C236 119.0(12)
C235 C236 C231 121.9(12)
C313 N311 N312 104.4(9)
C313 N311 Os2 126.8(8)
N312 N311 Os2 128.8(7)
N312 C311 C312 108.8(14)
C311 N312 N311 112.0(12)
C311 N312 C5 126.3(13)
N311 N312 C5 121.0(10)
C311 C312 C313 102.7(14)
N311 C313 C312 112.1(13)
C326 C321 C322 118.2(11)
C326 C321 P3 121.7(9)
C322 C321 P3 120.1(10)
C321 C322 C323 120.1(13)
C324 C323 C322 119.2(13)
C325 C324 C323 120.4(13)
C326 C325 C324 121.2(14)
C325 C326 C321 120.8(12)
C336 C331 C332 120.8(12)
C336 C331 P3 120.7(9)
C332 C331 P3 118.5(10)
C331 C332 C333 119.9(13)
C334 C333 C332 120.3(14)
C333 C334 C335 119.6(14)
C334 C335 C336 120.6(14)
C331 C336 C335 118.8(12)
C413 N411 N412 105.8(9)
C413 N411 Os2 126.7(8)
N412 N411 Os2 127.3(8)
N412 C411 C412 110.0(12)
C411 N412 N411 109.5(11)
C411 N412 C7 127.2(11)
N411 N412 C7 122.2(9)
C411 C412 C413 104.0(12)
N411 C413 C412 110.6(12)
C422 C421 C426 117.3(10)
C422 C421 P4 121.4(8)
C426 C421 P4 121.3(9)
C421 C422 C423 121.5(11)
C424 C423 C422 120.3(12)
C423 C424 C425 119.6(12)
C424 C425 C426 121.6(12)
C425 C426 C421 119.6(11)
C432 C431 C436 118.5(12)
C432 C431 P4 121.5(9)
C436 C431 P4 120.0(10)
C433 C432 C431 120.6(12)
C434 C433 C432 120.5(14)
C435 C434 C433 119.0(13)
C434 C435 C436 121.2(14)
C435 C436 C431 120.2(13)

loop_
_geom_bond_atom_site_label_1
_geom_bond_atom_site_label_2
_geom_bond_distance
Os1 N111 2.150(8)
Os1 N211 2.179(9)
Os1 P1 2.276(3)
Os1 P2 2.289(3)
Os1 Cl1 2.431(3)
Os1 Cl2 2.435(3)
P1 C2 1.834(10)
P1 C131 1.841(10)
P1 C121 1.846(11)
C1 N112 1.447(13)
C1 C2 1.517(15)
Os2 N311 2.149(9)
Os2 N411 2.155(9)
Os2 P3 2.289(3)
Os2 P4 2.294(3)
Os2 Cl4 2.432(3)
Os2 Cl3 2.436(3)
P2 C231 1.836(10)
P2 C221 1.840(11)
P2 C4 1.872(10)
P3 C321 1.833(12)
P3 C331 1.861(12)
P3 C6 1.860(12)
C3 N212 1.456(15)
C3 C4 1.513(15)
P4 C421 1.834(11)
P4 C431 1.840(12)
P4 C8 1.848(11)
Cl5 C9 1.586(19)
C5 N312 1.472(15)
C5 C6 1.497(16)
Cl6 C9 1.70(2)
Cl7 C10 1.677(19)
C7 N412 1.444(14)
C7 C8 1.529(15)
Cl8 C10 1.739(18)
N111 C113 1.355(13)
N111 N112 1.367(11)
C111 N112 1.289(14)
C111 C112 1.383(17)
C112 C113 1.375(16)
C121 C122 1.379(14)
C121 C126 1.384(15)
C122 C123 1.382(15)
C123 C124 1.378(16)
C124 C125 1.380(17)
C125 C126 1.371(16)
C131 C136 1.380(15)
C131 C132 1.395(14)
C132 C133 1.384(15)
C133 C134 1.338(16)
C134 C135 1.392(16)
C135 C136 1.402(15)
N211 C213 1.306(13)
N211 N212 1.363(12)
C211 N212 1.330(14)
C211 C212 1.378(18)
C212 C213 1.401(16)
C221 C226 1.393(15)
C221 C222 1.412(15)
C222 C223 1.397(17)
C223 C224 1.387(19)
C224 C225 1.347(18)
C225 C226 1.369(15)
C231 C232 1.386(14)
C231 C236 1.395(14)
C232 C233 1.404(15)
C233 C234 1.389(17)
C234 C235 1.366(17)
C235 C236 1.393(16)
N311 C313 1.338(14)
N311 N312 1.344(12)
C311 N312 1.325(16)
C311 C312 1.38(2)
C312 C313 1.404(17)
C321 C326 1.393(15)
C321 C322 1.399(15)
C322 C323 1.409(16)
C323 C324 1.376(18)
C324 C325 1.363(18)
C325 C326 1.362(16)
C331 C336 1.370(16)
C331 C332 1.374(16)
C332 C333 1.387(19)
C333 C334 1.36(2)
C334 C335 1.385(19)
C335 C336 1.394(17)
N411 C413 1.343(14)
N411 N412 1.363(12)
C411 N412 1.333(15)
C411 C412 1.361(17)
C412 C413 1.399(16)
C421 C422 1.386(14)
C421 C426 1.401(14)
C422 C423 1.390(15)
C423 C424 1.351(16)
C424 C425 1.359(16)
C425 C426 1.391(15)
C431 C432 1.393(16)
C431 C436 1.398(15)
C432 C433 1.386(16)
C433 C434 1.395(18)
C434 C435 1.370(19)
C435 C436 1.390(17)
